data_7203575
loop_
_publ_author_name
'M. John Plater'
'Thomas Gelbrich'
'Michael B. Hursthouse'
'Ben M. De Silva'

_publ_section_title
;
 Synthesis of co-ordination networks selecting from either
 (<i>R,R</i>), (<i>S,S</i>) and (<i>R,S</i>)-1,4- or
 -1,3-bis[2-(4-pyridyl)-2-methylethyl]benzene and a discrete complex
 from 1,4-bis[2-(3-pyridyl)-2-methyl-<i>cis</i>-ethenyl)]benzene
;
_journal_issue 12
_journal_name_full CrystEngComm
_journal_page_first 895
_journal_paper_doi 10.1039/b609740e
_journal_volume 8
_journal_year 2006
_chemical_formula_sum 'C44 H50 Cd N6 O7'
_chemical_formula_weight 887.30
_chemical_name_systematic
;
?
;
_space_group_IT_number 2
_symmetry_cell_setting triclinic
_symmetry_space_group_name_Hall '-P 1'
_symmetry_space_group_name_H-M 'P -1'
_atom_sites_solution_hydrogens geom
_atom_sites_solution_primary direct
_atom_sites_solution_secondary difmap
_audit_creation_method SHELXL-97
_cell_angle_alpha 104.476(4)
_cell_angle_beta 97.445(5)
_cell_angle_gamma 99.866(7)
_cell_formula_units_Z 2
_cell_length_a 11.2284(16)
_cell_length_b 13.9722(19)
_cell_length_c 14.470(3)
_cell_measurement_temperature 120(2)
_cell_volume 2129.9(6)
_computing_cell_refinement 'DENZO (Otwinowski & Minor, 1997) & COLLECT (Hooft, R.W.W., 1998)'
_computing_data_collection 'COLLECT (Hooft, R.W.W., 1998)'
_computing_data_reduction 'DENZO (Otwinowski & Minor, 1997) & COLLECT (Hooft, R.W.W., 1998)'
_diffrn_ambient_temperature 120(2)
_diffrn_detector_area_resol_mean 9.091
_diffrn_measured_fraction_theta_full 0.776
_diffrn_measured_fraction_theta_max 0.776
_diffrn_measurement_device_type 'Bruker-Nonius 95mm CCD camera on \k-goniostat'
_diffrn_measurement_method '\f & \w scans'
_diffrn_radiation_monochromator graphite
_diffrn_radiation_source 'Bruker-Nonius FR591 rotating anode'
_diffrn_radiation_type MoK\a
_diffrn_radiation_wavelength 0.71073
_diffrn_reflns_av_R_equivalents 0.1893
_diffrn_reflns_av_sigmaI/netI 0.2587
_diffrn_reflns_limit_h_max 13
_diffrn_reflns_limit_h_min -11
_diffrn_reflns_limit_k_max 16
_diffrn_reflns_limit_k_min -16
_diffrn_reflns_limit_l_max 17
_diffrn_reflns_limit_l_min -16
_diffrn_reflns_number 10174
_diffrn_reflns_theta_full 25.00
_diffrn_reflns_theta_max 25.00
_diffrn_reflns_theta_min 3.40
_exptl_absorpt_coefficient_mu 0.569
_exptl_absorpt_correction_T_max 0.9943
_exptl_absorpt_correction_T_min 0.9144
_exptl_absorpt_correction_type empirical
_exptl_absorpt_process_details 'SADABS V2.10 (Sheldrick, G.M., 2003)'
_exptl_crystal_colour colourless
_exptl_crystal_density_diffrn 1.384
_exptl_crystal_density_method 'not measured'
_exptl_crystal_description plate
_exptl_crystal_F_000 920
_exptl_crystal_size_max 0.16
_exptl_crystal_size_mid 0.04
_exptl_crystal_size_min 0.01
_refine_diff_density_max 0.868
_refine_diff_density_min -0.826
_refine_diff_density_rms 0.126
_refine_ls_extinction_method none
_refine_ls_goodness_of_fit_ref 1.223
_refine_ls_hydrogen_treatment constr
_refine_ls_matrix_type full
_refine_ls_number_parameters 529
_refine_ls_number_reflns 5837
_refine_ls_number_restraints 351
_refine_ls_restrained_S_all 1.227
_refine_ls_R_factor_all 0.2044
_refine_ls_R_factor_gt 0.1343
_refine_ls_shift/su_max 0.002
_refine_ls_shift/su_mean 0.000
_refine_ls_structure_factor_coef Fsqd
_refine_ls_weighting_details 'calc w=1/[\s^2^(Fo^2^)+(0.0000P)^2^+0.0000P] where P=(Fo^2^+2Fc^2^)/3'
_refine_ls_weighting_scheme calc
_refine_ls_wR_factor_gt 0.1864
_refine_ls_wR_factor_ref 0.2092
_reflns_number_gt 3389
_reflns_number_total 5837
_reflns_threshold_expression >2sigma(I)
_cod_data_source_file b609740e.txt
_cod_data_source_block s92_e
_cod_depositor_comments
;
The following automatic conversions were performed:
'_symmetry_cell_setting' value 'Triclinic' changed to 'triclinic'
according to '/home/saulius/struct/CIF-dictionaries/cif_core.dic'
dictionary named 'cif_core.dic' version 2.4.1 from 2010-06-29.

Automatic conversion script
Id: cif_fix_enum 1527 2010-12-29 10:47:43Z saulius 
;
_cod_original_sg_symbol_H-M P-1
_cod_database_code 7203575

loop_
_symmetry_equiv_pos_as_xyz
'x, y, z'
'-x, -y, -z'

loop_
_atom_site_label
_atom_site_type_symbol
_atom_site_fract_x
_atom_site_fract_y
_atom_site_fract_z
_atom_site_U_iso_or_equiv
_atom_site_adp_type
_atom_site_occupancy
_atom_site_symmetry_multiplicity
_atom_site_calc_flag
_atom_site_refinement_flags
_atom_site_disorder_assembly
_atom_site_disorder_group
Cd1 Cd 0.24699(8) 0.26909(6) 0.27888(9) 0.0293(3) Uani 1 1 d U . .
N10 N 0.1984(10) 0.3361(8) 0.5063(10) 0.042(3) Uani 1 1 d U . .
O1 O 0.2166(9) 0.2655(7) 0.4357(8) 0.060(3) Uani 1 1 d U . .
O2 O 0.1561(8) 0.3195(7) 0.5738(9) 0.052(3) Uani 1 1 d U . .
O3 O 0.2199(10) 0.4239(7) 0.4928(9) 0.069(3) Uani 1 1 d U . .
N20 N 0.2863(12) 0.2196(8) 0.0717(12) 0.052(3) Uani 1 1 d U . .
O4 O 0.1963(9) 0.2431(7) 0.1023(8) 0.060(2) Uani 1 1 d U . .
O5 O 0.2830(8) 0.1873(7) -0.0216(9) 0.058(3) Uani 1 1 d U . .
O6 O 0.3856(10) 0.2265(8) 0.1272(10) 0.075(3) Uani 1 1 d U . .
N1 N 0.4396(7) 0.2376(7) 0.3416(8) 0.043(3) Uani 1 1 d DU . .
C101 C 0.5424(8) 0.3029(8) 0.3377(10) 0.050(4) Uani 1 1 d DU . .
H101 H 0.5355 0.3500 0.3010 0.060 Uiso 1 1 calc R . .
C102 C 0.6584(8) 0.3023(8) 0.3867(10) 0.049(4) Uani 1 1 d DU . .
H102 H 0.7286 0.3485 0.3823 0.059 Uiso 1 1 calc R . .
C103 C 0.6718(7) 0.2349(7) 0.4416(8) 0.036(3) Uani 1 1 d DU . .
C104 C 0.5682(8) 0.1652(7) 0.4387(10) 0.045(4) Uani 1 1 d DU . .
H104 H 0.5737 0.1131 0.4695 0.054 Uiso 1 1 calc R . .
C105 C 0.4559(8) 0.1708(8) 0.3910(9) 0.040(3) Uani 1 1 d DU . .
H105 H 0.3854 0.1237 0.3936 0.048 Uiso 1 1 calc R . .
C106 C 0.8002(7) 0.2365(6) 0.4983(8) 0.043(4) Uani 1 1 d DU . .
H106 H 0.7850 0.1947 0.5441 0.052 Uiso 1 1 calc R . .
C107 C 0.8751(8) 0.1847(6) 0.4303(9) 0.046(4) Uani 1 1 d DU . .
H10A H 0.9592 0.1934 0.4664 0.055 Uiso 1 1 calc R . .
H10B H 0.8816 0.2182 0.3778 0.055 Uiso 1 1 calc R . .
C108 C 0.8636(10) 0.3410(8) 0.5596(12) 0.061(5) Uani 1 1 d DU . .
H10C H 0.8099 0.3687 0.6027 0.091 Uiso 1 1 calc R . .
H10D H 0.8820 0.3847 0.5175 0.091 Uiso 1 1 calc R . .
H10E H 0.9403 0.3378 0.5985 0.091 Uiso 1 1 calc R . .
C109 C 0.8219(9) 0.0734(6) 0.3855(8) 0.035(3) Uani 1 1 d DU . .
C110 C 0.7527(10) 0.0362(7) 0.2913(8) 0.038(3) Uani 1 1 d DU . .
H110 H 0.7460 0.0805 0.2516 0.045 Uiso 1 1 calc R . .
C111 C 0.8332(10) 0.0060(7) 0.4398(8) 0.035(3) Uani 1 1 d DU . .
H111 H 0.8818 0.0296 0.5030 0.042 Uiso 1 1 calc R . .
N2 N 0.0485(7) 0.3062(6) 0.2521(8) 0.032(2) Uani 1 1 d DU . .
C201 C 0.0278(8) 0.3974(7) 0.2992(9) 0.039(4) Uani 1 1 d DU . .
H201 H 0.0887 0.4407 0.3516 0.047 Uiso 1 1 calc R . .
C202 C -0.0799(8) 0.4300(7) 0.2735(9) 0.041(4) Uani 1 1 d DU . .
H202 H -0.0882 0.4961 0.3054 0.049 Uiso 1 1 calc R . .
C203 C -0.1746(8) 0.3661(6) 0.2016(8) 0.038(3) Uani 1 1 d DU . .
C204 C -0.1552(8) 0.2719(7) 0.1581(9) 0.036(3) Uani 1 1 d DU . .
H204 H -0.2173 0.2248 0.1092 0.044 Uiso 1 1 calc R . .
C205 C -0.0458(8) 0.2457(7) 0.1854(9) 0.036(3) Uani 1 1 d DU . .
H205 H -0.0367 0.1796 0.1545 0.043 Uiso 1 1 calc R . .
C206 C -0.2927(8) 0.4028(7) 0.1684(7) 0.040(3) Uani 1 1 d DU . .
H206 H -0.3640 0.3454 0.1588 0.048 Uiso 1 1 calc R . .
C207 C -0.2890(8) 0.4226(7) 0.0712(7) 0.039(3) Uani 1 1 d DU . .
H20A H -0.2854 0.3590 0.0235 0.046 Uiso 1 1 calc R . .
H20B H -0.2126 0.4725 0.0762 0.046 Uiso 1 1 calc R . .
C208 C -0.3143(10) 0.4906(7) 0.2443(9) 0.043(4) Uani 1 1 d DU . .
H20C H -0.3168 0.4725 0.3053 0.064 Uiso 1 1 calc R . .
H20D H -0.3927 0.5070 0.2225 0.064 Uiso 1 1 calc R . .
H20E H -0.2475 0.5495 0.2545 0.064 Uiso 1 1 calc R . .
C209 C -0.3969(8) 0.4616(7) 0.0335(9) 0.038(3) Uani 1 1 d DU . .
C210 C -0.5139(8) 0.3984(8) -0.0004(10) 0.034(3) Uani 1 1 d DU . .
H210 H -0.5260 0.3291 -0.0014 0.040 Uiso 1 1 calc R . .
C211 C -0.3855(10) 0.5615(7) 0.0335(11) 0.042(4) Uani 1 1 d DU . .
H211 H -0.3070 0.6056 0.0565 0.050 Uiso 1 1 calc R . .
N3 N 0.1730(8) 0.0957(6) 0.2431(8) 0.049(3) Uani 1 1 d DU . .
C301 C 0.2125(11) 0.0329(7) 0.1710(10) 0.091(5) Uani 1 1 d DU A 1
H301 H 0.2766 0.0603 0.1420 0.109 Uiso 1 1 calc R A 1
C302 C 0.1612(12) -0.0709(7) 0.1384(10) 0.104(6) Uani 1 1 d DU A 1
H302 H 0.1908 -0.1131 0.0881 0.124 Uiso 1 1 calc R A 1
C303 C 0.0670(9) -0.1125(6) 0.1795(8) 0.083(7) Uani 1 1 d DU A 1
C304 C 0.0301(10) -0.0480(6) 0.2527(9) 0.066(5) Uani 1 1 d DU A 1
H304 H -0.0325 -0.0730 0.2841 0.080 Uiso 1 1 calc R A 1
C305 C 0.0841(10) 0.0532(6) 0.2806(9) 0.061(5) Uani 1 1 d DU A 1
H305 H 0.0552 0.0960 0.3308 0.073 Uiso 1 1 calc R A 1
C306 C 0.0065(12) -0.2273(6) 0.1462(10) 0.090(6) Uani 1 1 d DU A 1
H306 H -0.0650 -0.2317 0.0952 0.108 Uiso 1 1 calc R A 1
C307 C 0.0852(12) -0.2856(6) 0.0914(11) 0.079(5) Uani 1 1 d DU A 1
H30A H 0.1635 -0.2778 0.1356 0.095 Uiso 1 1 calc R A 1
H30B H 0.1049 -0.2551 0.0389 0.095 Uiso 1 1 calc R A 1
C308 C -0.0526(15) -0.2645(8) 0.2205(11) 0.079(6) Uani 1 1 d DU A 1
H30C H -0.0320 -0.3293 0.2227 0.119 Uiso 0.50 1 calc PR A 1
H30D H -0.1420 -0.2735 0.2036 0.119 Uiso 0.50 1 calc PR A 1
H30E H -0.0229 -0.2151 0.2842 0.119 Uiso 0.50 1 calc PR A 1
C309 C 0.0333(10) -0.3967(6) 0.0467(8) 0.039(3) Uani 1 1 d DU A 1
C310 C -0.0395(10) -0.4325(8) -0.0464(8) 0.039(3) Uani 1 1 d DU . 1
H310 H -0.0674 -0.3863 -0.0779 0.047 Uiso 1 1 calc R . 1
C311 C 0.0704(9) -0.4655(7) 0.0919(9) 0.044(3) Uani 1 1 d DU . 1
H311 H 0.1182 -0.4419 0.1554 0.053 Uiso 1 1 calc R . 1
N4 N 0.3443(8) -0.5628(6) 0.2935(7) 0.035(3) Uani 1 1 d DU . .
C401 C 0.3338(10) -0.5255(7) 0.2152(8) 0.034(3) Uani 1 1 d DU . .
H401 H 0.2887 -0.5685 0.1547 0.040 Uiso 1 1 calc R . .
C402 C 0.3875(10) -0.4253(7) 0.2215(8) 0.043(3) Uani 1 1 d DU . .
H402 H 0.3801 -0.4011 0.1656 0.051 Uiso 1 1 calc R . .
C403 C 0.4515(9) -0.3617(6) 0.3103(7) 0.036(3) Uani 1 1 d DU . .
C404 C 0.4623(10) -0.4007(6) 0.3885(8) 0.040(3) Uani 1 1 d DU . .
H404 H 0.5081 -0.3598 0.4497 0.048 Uiso 1 1 calc R . .
C405 C 0.4062(10) -0.4995(6) 0.3773(7) 0.038(3) Uani 1 1 d DU . .
H405 H 0.4119 -0.5241 0.4330 0.045 Uiso 1 1 calc R . .
C406 C 0.5099(8) -0.2493(6) 0.3204(9) 0.045(4) Uani 1 1 d DU . .
H406 H 0.5356 -0.2164 0.3918 0.054 Uiso 1 1 calc R . .
C407 C 0.6259(8) -0.2397(6) 0.2792(9) 0.041(4) Uani 1 1 d DU . .
H40A H 0.6046 -0.2620 0.2074 0.050 Uiso 1 1 calc R . .
H40B H 0.6760 -0.2850 0.2998 0.050 Uiso 1 1 calc R . .
C408 C 0.4192(10) -0.1934(8) 0.2854(14) 0.073(6) Uani 1 1 d DU . .
H40C H 0.3478 -0.2013 0.3174 0.110 Uiso 1 1 calc R . .
H40D H 0.3927 -0.2209 0.2150 0.110 Uiso 1 1 calc R . .
H40E H 0.4578 -0.1215 0.3009 0.110 Uiso 1 1 calc R . .
C409 C 0.7013(9) -0.1328(6) 0.3111(8) 0.034(3) Uani 1 1 d DU . .
C410 C 0.7746(9) -0.0965(7) 0.4039(8) 0.040(3) Uani 1 1 d DU . .
H410 H 0.7845 -0.1414 0.4426 0.048 Uiso 1 1 calc R . .
C411 C 0.6928(11) -0.0669(7) 0.2550(9) 0.044(3) Uani 1 1 d DU . .
H411 H 0.6460 -0.0911 0.1910 0.053 Uiso 1 1 calc R . .
O7 O 0.5625(17) 0.1275(14) -0.0051(19) 0.115(8) Uani 0.67 1 d P B 1
O7' O 0.556(2) 0.0415(19) 0.026(2) 0.058(8) Uiso 0.33 1 d P . 2

loop_
_atom_site_aniso_label
_atom_site_aniso_U_11
_atom_site_aniso_U_22
_atom_site_aniso_U_33
_atom_site_aniso_U_23
_atom_site_aniso_U_13
_atom_site_aniso_U_12
Cd1 0.0254(5) 0.0269(4) 0.0379(7) 0.0118(4) 0.0056(4) 0.0074(3)
N10 0.034(6) 0.052(5) 0.043(7) 0.011(5) -0.003(6) 0.026(5)
O1 0.077(6) 0.077(5) 0.040(5) 0.015(5) 0.016(5) 0.056(6)
O2 0.042(6) 0.066(5) 0.049(7) 0.017(5) 0.015(5) 0.007(5)
O3 0.088(8) 0.059(5) 0.056(9) 0.027(5) -0.010(7) 0.003(6)
N20 0.047(6) 0.051(6) 0.057(7) 0.009(7) 0.015(6) 0.014(6)
O4 0.065(6) 0.073(6) 0.053(5) 0.018(5) 0.029(5) 0.025(5)
O5 0.045(6) 0.067(6) 0.056(7) 0.006(6) 0.019(5) 0.011(5)
O6 0.073(6) 0.089(7) 0.062(8) 0.028(7) -0.002(6) 0.013(6)
N1 0.037(4) 0.046(5) 0.058(8) 0.022(5) 0.022(5) 0.021(4)
C101 0.035(5) 0.050(7) 0.075(13) 0.031(7) 0.008(7) 0.012(6)
C102 0.028(5) 0.049(7) 0.082(13) 0.027(7) 0.024(7) 0.018(6)
C103 0.028(5) 0.034(6) 0.049(10) 0.005(5) 0.010(6) 0.017(4)
C104 0.036(6) 0.041(6) 0.063(11) 0.014(6) 0.011(6) 0.016(5)
C105 0.034(6) 0.040(6) 0.041(10) 0.015(6) -0.008(6) 0.001(5)
C106 0.036(6) 0.038(6) 0.055(10) 0.003(6) 0.016(6) 0.015(5)
C107 0.026(6) 0.033(5) 0.076(12) 0.002(6) 0.024(7) 0.005(5)
C108 0.042(7) 0.051(7) 0.077(14) -0.003(7) 0.000(8) 0.015(6)
C109 0.015(6) 0.030(5) 0.057(9) 0.005(5) 0.010(6) 0.004(5)
C110 0.030(7) 0.034(5) 0.053(8) 0.021(5) 0.009(6) 0.005(5)
C111 0.030(7) 0.038(5) 0.030(8) 0.001(5) 0.009(6) -0.001(5)
N2 0.024(4) 0.034(4) 0.039(7) 0.005(5) 0.007(4) 0.012(4)
C201 0.028(6) 0.051(6) 0.030(9) -0.006(6) 0.006(6) 0.007(5)
C202 0.033(6) 0.033(5) 0.053(10) 0.003(6) 0.011(6) 0.005(5)
C203 0.024(5) 0.046(6) 0.042(9) 0.012(6) 0.007(5) 0.005(4)
C204 0.030(6) 0.041(5) 0.035(9) 0.005(6) 0.010(6) 0.001(5)
C205 0.030(5) 0.030(5) 0.044(10) 0.007(5) 0.004(6) 0.002(5)
C206 0.033(6) 0.047(6) 0.037(8) 0.004(6) 0.009(6) 0.009(5)
C207 0.030(6) 0.039(6) 0.047(8) 0.007(6) 0.009(6) 0.013(5)
C208 0.034(7) 0.051(7) 0.042(9) 0.011(6) 0.005(7) 0.011(6)
C209 0.030(6) 0.048(6) 0.043(9) 0.017(6) 0.015(6) 0.014(5)
C210 0.031(6) 0.042(6) 0.030(9) 0.019(6) -0.002(6) 0.006(5)
C211 0.038(7) 0.051(6) 0.042(10) 0.020(7) 0.009(7) 0.010(5)
N3 0.053(6) 0.040(4) 0.066(9) 0.017(4) 0.027(6) 0.023(4)
C301 0.113(9) 0.057(5) 0.098(10) 0.006(6) 0.052(8) 0.003(6)
C302 0.136(10) 0.066(6) 0.107(10) 0.010(6) 0.068(8) 0.001(6)
C303 0.080(11) 0.041(6) 0.107(18) -0.016(8) 0.043(11) -0.010(7)
C304 0.065(9) 0.046(6) 0.075(12) -0.001(7) 0.034(8) -0.014(6)
C305 0.057(9) 0.036(5) 0.077(14) -0.001(7) 0.021(8) -0.006(6)
C306 0.133(12) 0.035(5) 0.110(13) 0.015(7) 0.067(11) 0.013(7)
C307 0.099(10) 0.040(5) 0.090(12) 0.002(6) 0.054(9) -0.013(6)
C308 0.108(11) 0.041(7) 0.083(12) -0.004(7) 0.054(10) 0.004(7)
C309 0.042(8) 0.030(5) 0.046(8) 0.004(5) 0.029(6) 0.006(5)
C310 0.043(8) 0.038(6) 0.048(8) 0.020(6) 0.030(6) 0.013(6)
C311 0.022(7) 0.059(7) 0.044(10) 0.011(6) 0.003(7) -0.005(6)
N4 0.020(5) 0.041(5) 0.035(7) 0.006(4) -0.004(5) -0.002(4)
C401 0.015(6) 0.040(5) 0.045(8) 0.013(6) -0.002(6) 0.007(5)
C402 0.030(7) 0.043(5) 0.051(8) 0.011(6) 0.008(7) 0.000(5)
C403 0.030(7) 0.029(5) 0.046(8) 0.001(5) 0.017(7) 0.004(5)
C404 0.029(7) 0.035(5) 0.052(8) 0.007(5) 0.004(7) 0.004(5)
C405 0.035(7) 0.039(5) 0.041(7) 0.009(5) 0.010(7) 0.016(5)
C406 0.029(6) 0.022(5) 0.086(13) 0.010(6) 0.022(7) 0.012(4)
C407 0.035(6) 0.034(5) 0.046(10) -0.001(6) 0.015(7) -0.005(5)
C408 0.040(7) 0.050(7) 0.126(19) 0.025(9) -0.006(10) 0.016(6)
C409 0.023(6) 0.035(5) 0.039(8) 0.003(5) 0.011(6) 0.001(5)
C410 0.024(7) 0.030(5) 0.059(9) 0.003(6) -0.006(6) 0.009(5)
C411 0.047(8) 0.034(5) 0.042(9) 0.001(5) 0.005(7) -0.001(6)
O7 0.104(15) 0.109(13) 0.12(2) 0.017(15) -0.006(14) 0.021(12)

loop_
_atom_type_symbol
_atom_type_description
_atom_type_scat_dispersion_real
_atom_type_scat_dispersion_imag
_atom_type_scat_source
C C 0.0033 0.0016 'International Tables Vol C Tables 4.2.6.8 and 6.1.1.4'
H H 0.0000 0.0000 'International Tables Vol C Tables 4.2.6.8 and 6.1.1.4'
N N 0.0061 0.0033 'International Tables Vol C Tables 4.2.6.8 and 6.1.1.4'
O O 0.0106 0.0060 'International Tables Vol C Tables 4.2.6.8 and 6.1.1.4'
Cd Cd -0.8075 1.2024 'International Tables Vol C Tables 4.2.6.8 and 6.1.1.4'

loop_
_geom_angle_atom_site_label_1
_geom_angle_atom_site_label_2
_geom_angle_atom_site_label_3
_geom_angle
_geom_angle_site_symmetry_1
_geom_angle_site_symmetry_3
_geom_angle_publ_flag
N3 Cd1 O1 82.9(4) . . ?
N3 Cd1 N4 169.5(4) . 1_565 ?
O1 Cd1 N4 105.7(3) . 1_565 ?
N3 Cd1 N2 94.3(3) . . ?
O1 Cd1 N2 87.9(4) . . ?
N4 Cd1 N2 91.9(3) 1_565 . ?
N3 Cd1 N1 86.2(3) . . ?
O1 Cd1 N1 79.7(4) . . ?
N4 Cd1 N1 89.6(3) 1_565 . ?
N2 Cd1 N1 167.5(4) . . ?
N3 Cd1 O4 85.2(4) . . ?
O1 Cd1 O4 158.4(3) . . ?
N4 Cd1 O4 88.2(3) 1_565 . ?
N2 Cd1 O4 75.0(4) . . ?
N1 Cd1 O4 117.4(4) . . ?
O2 N10 O3 123.1(12) . . ?
O2 N10 O1 123.1(12) . . ?
O3 N10 O1 113.5(14) . . ?
N10 O1 Cd1 129.9(9) . . ?
O4 N20 O6 122.3(15) . . ?
O4 N20 O5 120.2(14) . . ?
O6 N20 O5 117.5(13) . . ?
N20 O4 Cd1 104.7(11) . . ?
C105 N1 C101 116.4(8) . . ?
C105 N1 Cd1 126.2(6) . . ?
C101 N1 Cd1 116.7(6) . . ?
N1 C101 C102 121.5(8) . . ?
N1 C101 H101 119.2 . . ?
C102 C101 H101 119.2 . . ?
C103 C102 C101 120.8(8) . . ?
C103 C102 H102 119.6 . . ?
C101 C102 H102 119.6 . . ?
C104 C103 C102 116.5(8) . . ?
C104 C103 C106 122.8(8) . . ?
C102 C103 C106 120.6(7) . . ?
C103 C104 C105 119.9(8) . . ?
C103 C104 H104 120.0 . . ?
C105 C104 H104 120.0 . . ?
N1 C105 C104 124.5(8) . . ?
N1 C105 H105 117.7 . . ?
C104 C105 H105 117.7 . . ?
C108 C106 C107 114.5(8) . . ?
C108 C106 C103 112.0(7) . . ?
C107 C106 C103 110.3(8) . . ?
C108 C106 H106 106.5 . . ?
C107 C106 H106 106.5 . . ?
C103 C106 H106 106.5 . . ?
C106 C107 C109 113.5(7) . . ?
C106 C107 H10A 108.9 . . ?
C109 C107 H10A 108.9 . . ?
C106 C107 H10B 108.9 . . ?
C109 C107 H10B 108.9 . . ?
H10A C107 H10B 107.7 . . ?
C106 C108 H10C 109.5 . . ?
C106 C108 H10D 109.5 . . ?
H10C C108 H10D 109.5 . . ?
C106 C108 H10E 109.5 . . ?
H10C C108 H10E 109.5 . . ?
H10D C108 H10E 109.5 . . ?
C111 C109 C110 118.1(7) . . ?
C111 C109 C107 120.0(9) . . ?
C110 C109 C107 121.7(9) . . ?
C109 C110 C411 120.4(10) . . ?
C109 C110 H110 119.8 . . ?
C411 C110 H110 119.8 . . ?
C109 C111 C410 121.7(10) . . ?
C109 C111 H111 119.2 . . ?
C410 C111 H111 119.2 . . ?
C205 N2 C201 115.2(7) . . ?
C205 N2 Cd1 124.0(5) . . ?
C201 N2 Cd1 120.5(6) . . ?
N2 C201 C202 122.5(8) . . ?
N2 C201 H201 118.7 . . ?
C202 C201 H201 118.7 . . ?
C203 C202 C201 120.4(7) . . ?
C203 C202 H202 119.8 . . ?
C201 C202 H202 119.8 . . ?
C204 C203 C202 116.4(7) . . ?
C204 C203 C206 122.4(7) . . ?
C202 C203 C206 121.2(7) . . ?
C203 C204 C205 120.1(8) . . ?
C203 C204 H204 119.9 . . ?
C205 C204 H204 119.9 . . ?
N2 C205 C204 125.1(8) . . ?
N2 C205 H205 117.5 . . ?
C204 C205 H205 117.5 . . ?
C207 C206 C208 113.7(8) . . ?
C207 C206 C203 109.8(7) . . ?
C208 C206 C203 112.6(7) . . ?
C207 C206 H206 106.8 . . ?
C208 C206 H206 106.8 . . ?
C203 C206 H206 106.8 . . ?
C206 C207 C209 114.3(7) . . ?
C206 C207 H20A 108.7 . . ?
C209 C207 H20A 108.7 . . ?
C206 C207 H20B 108.7 . . ?
C209 C207 H20B 108.7 . . ?
H20A C207 H20B 107.6 . . ?
C206 C208 H20C 109.5 . . ?
C206 C208 H20D 109.5 . . ?
H20C C208 H20D 109.5 . . ?
C206 C208 H20E 109.5 . . ?
H20C C208 H20E 109.5 . . ?
H20D C208 H20E 109.5 . . ?
C211 C209 C210 117.4(8) . . ?
C211 C209 C207 121.4(8) . . ?
C210 C209 C207 121.2(8) . . ?
C209 C210 C211 119.7(9) . 2_465 ?
C209 C210 H210 120.2 . . ?
C211 C210 H210 120.2 2_465 . ?
C209 C211 C210 123.0(10) . 2_465 ?
C209 C211 H211 118.5 . . ?
C210 C211 H211 118.5 2_465 . ?
C305 N3 C301 116.3(7) . . ?
C305 N3 Cd1 124.3(6) . . ?
C301 N3 Cd1 118.9(6) . . ?
N3 C301 C302 121.6(9) . . ?
N3 C301 H301 119.2 . . ?
C302 C301 H301 119.2 . . ?
C303 C302 C301 120.2(9) . . ?
C303 C302 H302 119.9 . . ?
C301 C302 H302 119.9 . . ?
C304 C303 C302 117.0(7) . . ?
C304 C303 C306 120.6(7) . . ?
C302 C303 C306 122.4(7) . . ?
C303 C304 C305 119.7(8) . . ?
C303 C304 H304 120.1 . . ?
C305 C304 H304 120.1 . . ?
N3 C305 C304 125.1(9) . . ?
N3 C305 H305 117.4 . . ?
C304 C305 H305 117.4 . . ?
C307 C306 C308 120.2(9) . . ?
C307 C306 C303 110.5(7) . . ?
C308 C306 C303 114.1(7) . . ?
C307 C306 H306 103.1 . . ?
C308 C306 H306 103.1 . . ?
C303 C306 H306 103.1 . . ?
C306 C307 C309 116.5(8) . . ?
C306 C307 H30A 108.2 . . ?
C309 C307 H30A 108.2 . . ?
C306 C307 H30B 108.2 . . ?
C309 C307 H30B 108.2 . . ?
H30A C307 H30B 107.3 . . ?
C306 C308 H30C 109.5 . . ?
C306 C308 H30D 109.5 . . ?
H30C C308 H30D 109.5 . . ?
C306 C308 H30E 109.5 . . ?
H30C C308 H30E 109.5 . . ?
H30D C308 H30E 109.5 . . ?
C311 C309 C310 119.0(7) . . ?
C311 C309 C307 119.6(9) . . ?
C310 C309 C307 120.9(9) . . ?
C311 C310 C309 119.9(11) 2_545 . ?
C311 C310 H310 120.1 2_545 . ?
C309 C310 H310 120.1 . . ?
C310 C311 C309 121.1(11) 2_545 . ?
C310 C311 H311 119.4 2_545 . ?
C309 C311 H311 119.4 . . ?
C405 N4 C401 117.1(7) . . ?
C405 N4 Cd1 122.8(6) . 1_545 ?
C401 N4 Cd1 120.0(6) . 1_545 ?
N4 C401 C402 121.8(8) . . ?
N4 C401 H401 119.1 . . ?
C402 C401 H401 119.1 . . ?
C403 C402 C401 119.3(8) . . ?
C403 C402 H402 120.4 . . ?
C401 C402 H402 120.4 . . ?
C404 C403 C402 118.2(7) . . ?
C404 C403 C406 121.1(8) . . ?
C402 C403 C406 120.7(8) . . ?
C403 C404 C405 119.4(8) . . ?
C403 C404 H404 120.3 . . ?
C405 C404 H404 120.3 . . ?
N4 C405 C404 124.1(8) . . ?
N4 C405 H405 117.9 . . ?
C404 C405 H405 117.9 . . ?
C408 C406 C407 114.4(9) . . ?
C408 C406 C403 112.8(7) . . ?
C407 C406 C403 111.8(7) . . ?
C408 C406 H406 105.6 . . ?
C407 C406 H406 105.6 . . ?
C403 C406 H406 105.6 . . ?
C406 C407 C409 112.5(7) . . ?
C406 C407 H40A 109.1 . . ?
C409 C407 H40A 109.1 . . ?
C406 C407 H40B 109.1 . . ?
C409 C407 H40B 109.1 . . ?
H40A C407 H40B 107.8 . . ?
C406 C408 H40C 109.5 . . ?
C406 C408 H40D 109.5 . . ?
H40C C408 H40D 109.5 . . ?
C406 C408 H40E 109.5 . . ?
H40C C408 H40E 109.5 . . ?
H40D C408 H40E 109.5 . . ?
C411 C409 C410 118.7(7) . . ?
C411 C409 C407 121.9(9) . . ?
C410 C409 C407 119.2(8) . . ?
C409 C410 C111 120.2(10) . . ?
C409 C410 H410 119.9 . . ?
C111 C410 H410 119.9 . . ?
C409 C411 C110 120.9(10) . . ?
C409 C411 H411 119.6 . . ?
C110 C411 H411 119.6 . . ?

loop_
_geom_bond_atom_site_label_1
_geom_bond_atom_site_label_2
_geom_bond_distance
_geom_bond_site_symmetry_2
_geom_bond_publ_flag
Cd1 N3 2.324(8) . ?
Cd1 O1 2.350(12) . ?
Cd1 N4 2.359(7) 1_565 ?
Cd1 N2 2.379(7) . ?
Cd1 N1 2.390(8) . ?
Cd1 O4 2.464(12) . ?
N10 O2 1.195(16) . ?
N10 O3 1.278(15) . ?
N10 O1 1.296(14) . ?
N20 O4 1.217(14) . ?
N20 O6 1.261(16) . ?
N20 O5 1.306(17) . ?
N1 C105 1.332(9) . ?
N1 C101 1.359(9) . ?
C101 C102 1.402(10) . ?
C101 H101 0.9500 . ?
C102 C103 1.390(10) . ?
C102 H102 0.9500 . ?
C103 C104 1.372(9) . ?
C103 C106 1.557(10) . ?
C104 C105 1.381(9) . ?
C104 H104 0.9500 . ?
C105 H105 0.9500 . ?
C106 C108 1.503(9) . ?
C106 C107 1.505(10) . ?
C106 H106 1.0000 . ?
C107 C109 1.508(8) . ?
C107 H10A 0.9900 . ?
C107 H10B 0.9900 . ?
C108 H10C 0.9800 . ?
C108 H10D 0.9800 . ?
C108 H10E 0.9800 . ?
C109 C111 1.380(11) . ?
C109 C110 1.402(10) . ?
C110 C411 1.415(13) . ?
C110 H110 0.9500 . ?
C111 C410 1.404(12) . ?
C111 H111 0.9500 . ?
N2 C205 1.336(9) . ?
N2 C201 1.361(8) . ?
C201 C202 1.402(10) . ?
C201 H201 0.9500 . ?
C202 C203 1.391(10) . ?
C202 H202 0.9500 . ?
C203 C204 1.377(9) . ?
C203 C206 1.563(9) . ?
C204 C205 1.378(9) . ?
C204 H204 0.9500 . ?
C205 H205 0.9500 . ?
C206 C207 1.504(10) . ?
C206 C208 1.506(9) . ?
C206 H206 1.0000 . ?
C207 C209 1.506(9) . ?
C207 H20A 0.9900 . ?
C207 H20B 0.9900 . ?
C208 H20C 0.9800 . ?
C208 H20D 0.9800 . ?
C208 H20E 0.9800 . ?
C209 C211 1.380(10) . ?
C209 C210 1.401(10) . ?
C210 C211 1.425(15) 2_465 ?
C210 H210 0.9500 . ?
C211 C210 1.425(15) 2_465 ?
C211 H211 0.9500 . ?
N3 C305 1.320(9) . ?
N3 C301 1.360(9) . ?
C301 C302 1.400(10) . ?
C301 H301 0.9500 . ?
C302 C303 1.391(10) . ?
C302 H302 0.9500 . ?
C303 C304 1.368(9) . ?
C303 C306 1.556(9) . ?
C304 C305 1.374(9) . ?
C304 H304 0.9500 . ?
C305 H305 0.9500 . ?
C306 C307 1.477(10) . ?
C306 C308 1.487(10) . ?
C306 H306 1.0000 . ?
C307 C309 1.502(8) . ?
C307 H30A 0.9900 . ?
C307 H30B 0.9900 . ?
C308 H30C 0.9800 . ?
C308 H30D 0.9800 . ?
C308 H30E 0.9800 . ?
C309 C311 1.380(11) . ?
C309 C310 1.404(10) . ?
C310 C311 1.374(13) 2_545 ?
C310 H310 0.9500 . ?
C311 C310 1.374(13) 2_545 ?
C311 H311 0.9500 . ?
N4 C405 1.330(9) . ?
N4 C401 1.361(9) . ?
N4 Cd1 2.359(7) 1_545 ?
C401 C402 1.402(9) . ?
C401 H401 0.9500 . ?
C402 C403 1.388(10) . ?
C402 H402 0.9500 . ?
C403 C404 1.374(10) . ?
C403 C406 1.556(9) . ?
C404 C405 1.376(9) . ?
C404 H404 0.9500 . ?
C405 H405 0.9500 . ?
C406 C408 1.496(10) . ?
C406 C407 1.502(10) . ?
C406 H406 1.0000 . ?
C407 C409 1.511(8) . ?
C407 H40A 0.9900 . ?
C407 H40B 0.9900 . ?
C408 H40C 0.9800 . ?
C408 H40D 0.9800 . ?
C408 H40E 0.9800 . ?
C409 C411 1.378(11) . ?
C409 C410 1.403(10) . ?
C410 H410 0.9500 . ?
C411 H411 0.9500 . ?
O7' O7' 1.52(5) 2_655 ?
